data_7010758
loop_
_publ_author_name
'Alcalde, M. I.'
'Carty, A. J.'
'Chi, Y.'
'Delgado, E.'
'Donnadieu, B.'
'Hern\'andez, E.'
'Dallmann, K.'
'S\'anchez-Nieves, J.'

_publ_section_title
;
 Syntheses of new ruthenium clusters containing sulfur, ynyl and diynyl
 ligands. Crystal structures of
 [Ru3(CO)9(&#x00B5;-\h2-SC&#xE002;CSiMe3)(&#x00B5;3-\h2-C&#xE002;CSiMe3)],
 [Ru4(CO)12(&#x00B5;4-S)(&#x00B5;-\h2-C&#xE002;CSiMe3)2] and
 [Ru4(CO)9(&#x00B5;-CO)2(&#x00B5;4-S)(&#x00B5;4-\h2-C(SiMe3)C(C&#xE002;CSiMe3)]
;
_journal_issue 17
_journal_name_full 'Journal of the Chemical Society, Dalton Transactions'
_journal_page_first 2502
_journal_paper_doi 10.1039/b103202j
_journal_year 2001
_chemical_formula_sum 'C22 H18 O12 Ru4 S Si2'
_chemical_formula_weight 966.88
_chemical_name_systematic
;
?
;
_space_group_IT_number 2
_symmetry_cell_setting triclinic
_symmetry_space_group_name_Hall '-P 1'
_symmetry_space_group_name_H-M 'P -1'
_atom_sites_solution_hydrogens geom
_atom_sites_solution_primary direct
_atom_sites_solution_secondary difmap
_audit_creation_method SHELXL-97
_cell_angle_alpha 99.767(12)
_cell_angle_beta 95.019(11)
_cell_angle_gamma 97.193(11)
_cell_formula_units_Z 4
_cell_length_a 9.8445(9)
_cell_length_b 12.8209(12)
_cell_length_c 27.638(3)
_cell_measurement_reflns_used 5000
_cell_measurement_temperature 180(2)
_cell_measurement_theta_max 26.0
_cell_measurement_theta_min 2.0
_cell_volume 3389.6(6)
_computing_cell_refinement 'Stoe IPDS software (Stoe, 1996)'
_computing_data_collection 'Stoe IPDS software (Stoe, 1996)'
_computing_data_reduction 'XRED (Stoe, 1.08, 1996)'
_computing_molecular_graphics 'ORTEP3 for Windows (Farrugia, 1997)'
_computing_publication_material 'SHELXL-97 (Sheldrick, 1997)'
_computing_structure_refinement 'SHELXL-97 (Sheldrick, 1997)'
_computing_structure_solution 'SIR92 (Giacovazzo et al, 1992)'
_diffrn_measured_fraction_theta_full 0.948
_diffrn_measured_fraction_theta_max 0.948
_diffrn_measurement_device_type 'Stoe IPDS'
_diffrn_measurement_method \f
_diffrn_radiation_monochromator graphite
_diffrn_radiation_source 'fine-focus sealed tube'
_diffrn_radiation_type MoK\a
_diffrn_radiation_wavelength 0.71073
_diffrn_reflns_av_R_equivalents 0.0318
_diffrn_reflns_av_sigmaI/netI 0.0289
_diffrn_reflns_limit_h_max 10
_diffrn_reflns_limit_h_min -10
_diffrn_reflns_limit_k_max 14
_diffrn_reflns_limit_k_min -14
_diffrn_reflns_limit_l_max 30
_diffrn_reflns_limit_l_min -30
_diffrn_reflns_number 25238
_diffrn_reflns_theta_full 23.26
_diffrn_reflns_theta_max 23.26
_diffrn_reflns_theta_min 2.10
_diffrn_standards_decay_% <0.1
_diffrn_standards_interval_time 'every frame'
_diffrn_standards_number 200
_exptl_absorpt_coefficient_mu 1.931
_exptl_absorpt_correction_T_max 0.8590
_exptl_absorpt_correction_T_min 0.5460
_exptl_absorpt_correction_type numerical
_exptl_crystal_colour 'yellow green'
_exptl_crystal_density_diffrn 1.895
_exptl_crystal_density_method 'not measured'
_exptl_crystal_description rod
_exptl_crystal_F_000 1864
_exptl_crystal_size_max 0.50
_exptl_crystal_size_mid 0.10
_exptl_crystal_size_min 0.07
_refine_diff_density_max 0.925
_refine_diff_density_min -0.857
_refine_diff_density_rms 0.151
_refine_ls_extinction_method none
_refine_ls_goodness_of_fit_ref 1.009
_refine_ls_hydrogen_treatment mixed
_refine_ls_matrix_type full
_refine_ls_number_parameters 751
_refine_ls_number_reflns 9214
_refine_ls_number_restraints 0
_refine_ls_restrained_S_all 1.009
_refine_ls_R_factor_all 0.0464
_refine_ls_R_factor_gt 0.0395
_refine_ls_shift/su_max 0.001
_refine_ls_shift/su_mean 0.000
_refine_ls_structure_factor_coef Fsqd
_refine_ls_weighting_details 'calc w==1/[\s^2^(Fo^2^)+(0.0803P)^2^+0.0000P] where P==(Fo^2^+2Fc^2^)/3'
_refine_ls_weighting_scheme calc
_refine_ls_wR_factor_gt 0.0968
_refine_ls_wR_factor_ref 0.1021
_reflns_number_gt 7856
_reflns_number_total 9214
_reflns_threshold_expression >2sigma(I)
_cod_data_source_file b103202j.txt
_cod_data_source_block (4)
_cod_depositor_comments
;
The following automatic conversions were performed:
'_symmetry_cell_setting' value 'Triclinic ' changed to 'triclinic'
according to '/home/saulius/struct/CIF-dictionaries/cif_core.dic'
dictionary named 'cif_core.dic' version 2.4.1 from 2010-06-29.

Automatic conversion script
Id: cif_fix_enum 1527 2010-12-29 10:47:43Z saulius 
;
_cod_original_sg_symbol_H-M 'P -1 '
_cod_database_code 7010758

loop_
_symmetry_equiv_pos_as_xyz
'x, y, z'
'-x, -y, -z'

loop_
_atom_site_label
_atom_site_type_symbol
_atom_site_fract_x
_atom_site_fract_y
_atom_site_fract_z
_atom_site_U_iso_or_equiv
_atom_site_adp_type
_atom_site_occupancy
_atom_site_symmetry_multiplicity
_atom_site_calc_flag
_atom_site_refinement_flags
_atom_site_disorder_assembly
_atom_site_disorder_group
Ru1A Ru 0.37412(4) 0.87108(3) 0.424883(15) 0.02220(12) Uani 1 1 d . . .
Ru2A Ru 0.45907(5) 0.92663(3) 0.340753(15) 0.02351(12) Uani 1 1 d . . .
Ru3A Ru 0.63278(4) 0.64161(3) 0.365797(15) 0.02164(12) Uani 1 1 d . . .
Ru4A Ru 0.36886(5) 0.57669(3) 0.323813(15) 0.02236(12) Uani 1 1 d . . .
S1A S 0.46084(14) 0.75521(9) 0.36219(4) 0.0213(3) Uani 1 1 d . . .
Si1A Si 0.82766(17) 1.06491(13) 0.39459(6) 0.0329(4) Uani 1 1 d . . .
Si2A Si 0.23021(18) 0.46927(13) 0.43784(6) 0.0351(4) Uani 1 1 d . . .
O11A O 0.2699(5) 1.0759(4) 0.46934(18) 0.0514(12) Uani 1 1 d . . .
O12A O 0.4365(6) 0.7771(4) 0.51750(17) 0.0554(13) Uani 1 1 d . . .
O13A O 0.0814(5) 0.7551(4) 0.3924(2) 0.0539(13) Uani 1 1 d . . .
O21A O 0.6197(6) 0.9195(4) 0.25013(18) 0.0595(14) Uani 1 1 d . . .
O22A O 0.1799(6) 0.8408(4) 0.2845(2) 0.0621(14) Uani 1 1 d . . .
O23A O 0.4134(6) 1.1600(4) 0.3526(2) 0.0655(15) Uani 1 1 d . . .
O31A O 0.8336(5) 0.7611(4) 0.45406(18) 0.0555(13) Uani 1 1 d . . .
O32A O 0.7793(6) 0.7256(4) 0.28384(19) 0.0616(15) Uani 1 1 d . . .
O33A O 0.7510(6) 0.4330(4) 0.3475(2) 0.0605(14) Uani 1 1 d . . .
O41A O 0.4321(6) 0.6313(4) 0.22538(17) 0.0595(14) Uani 1 1 d . . .
O42A O 0.3743(6) 0.3390(3) 0.28878(18) 0.0521(12) Uani 1 1 d . . .
O43A O 0.0576(5) 0.5769(4) 0.3012(2) 0.0539(12) Uani 1 1 d . . .
C1A C 0.5585(6) 0.9534(4) 0.42023(18) 0.0252(12) Uani 1 1 d . . .
C2A C 0.6583(6) 0.9921(4) 0.4003(2) 0.0297(13) Uani 1 1 d . . .
C3A C 0.3625(6) 0.5372(4) 0.4059(2) 0.0296(13) Uani 1 1 d . . .
C4A C 0.4820(6) 0.5722(4) 0.3991(2) 0.0257(12) Uani 1 1 d . . .
C5A C 0.9100(9) 1.1159(8) 0.4589(3) 0.070(2) Uani 1 1 d . . .
H5A1 H 0.8575 1.1686 0.4755 0.106 Uiso 1 1 calc R . .
H5A2 H 1.0046 1.1495 0.4581 0.106 Uiso 1 1 calc R . .
H5A3 H 0.9112 1.0563 0.4769 0.106 Uiso 1 1 calc R . .
C6A C 0.7994(8) 1.1773(5) 0.3622(3) 0.0507(18) Uani 1 1 d . . .
H6A1 H 0.7443 1.2245 0.3812 0.076 Uiso 1 1 calc R . .
H6A2 H 0.7505 1.1489 0.3292 0.076 Uiso 1 1 calc R . .
H6A3 H 0.8885 1.2177 0.3591 0.076 Uiso 1 1 calc R . .
C7A C 0.9309(8) 0.9729(6) 0.3610(3) 0.056(2) Uani 1 1 d . . .
H7A1 H 1.0208 1.0119 0.3577 0.084 Uiso 1 1 calc R . .
H7A2 H 0.8829 0.9425 0.3281 0.084 Uiso 1 1 calc R . .
H7A3 H 0.9441 0.9151 0.3793 0.084 Uiso 1 1 calc R . .
C8A C 0.2202(15) 0.3245(7) 0.4159(6) 0.135(6) Uani 1 1 d . . .
H8A1 H 0.3086 0.3016 0.4253 0.202 Uiso 1 1 calc R . .
H8A2 H 0.1993 0.3085 0.3799 0.202 Uiso 1 1 calc R . .
H8A3 H 0.1473 0.2864 0.4310 0.202 Uiso 1 1 calc R . .
C9A C 0.0628(10) 0.5124(13) 0.4265(5) 0.134(6) Uani 1 1 d . . .
H9A1 H -0.0076 0.4657 0.4387 0.201 Uiso 1 1 calc R . .
H9A2 H 0.0401 0.5085 0.3909 0.201 Uiso 1 1 calc R . .
H9A3 H 0.0657 0.5863 0.4436 0.201 Uiso 1 1 calc R . .
C10A C 0.2915(12) 0.4988(11) 0.5048(3) 0.110(5) Uani 1 1 d . . .
H10A H 0.3833 0.4779 0.5100 0.165 Uiso 1 1 calc R . .
H10B H 0.2275 0.4586 0.5225 0.165 Uiso 1 1 calc R . .
H10C H 0.2961 0.5756 0.5173 0.165 Uiso 1 1 calc R . .
C11A C 0.3095(6) 0.9973(5) 0.4535(2) 0.0332(13) Uani 1 1 d . . .
C12A C 0.4102(7) 0.8117(4) 0.4832(2) 0.0338(14) Uani 1 1 d . . .
C13A C 0.1899(7) 0.7965(5) 0.4059(2) 0.0339(14) Uani 1 1 d . . .
C21A C 0.5641(7) 0.9242(4) 0.2845(2) 0.0359(14) Uani 1 1 d . . .
C22A C 0.2871(8) 0.8754(5) 0.3050(2) 0.0373(15) Uani 1 1 d . . .
C23A C 0.4300(7) 1.0723(5) 0.3471(2) 0.0404(15) Uani 1 1 d . . .
C31A C 0.7609(7) 0.7175(5) 0.4212(2) 0.0349(14) Uani 1 1 d . . .
C32A C 0.7279(7) 0.6960(4) 0.3151(2) 0.0345(14) Uani 1 1 d . . .
C33A C 0.7084(7) 0.5116(5) 0.3541(2) 0.0363(14) Uani 1 1 d . . .
C41A C 0.4060(7) 0.6096(4) 0.2622(2) 0.0370(15) Uani 1 1 d . . .
C42A C 0.3706(6) 0.4289(5) 0.3014(2) 0.0327(13) Uani 1 1 d . . .
C43A C 0.1717(7) 0.5766(4) 0.3116(2) 0.0340(14) Uani 1 1 d . . .
Ru1B Ru 1.23505(5) 0.86220(3) 0.824191(16) 0.02507(13) Uani 1 1 d . . .
Ru2B Ru 1.12745(5) 0.65464(3) 0.814774(16) 0.02720(13) Uani 1 1 d . . .
Ru3B Ru 0.96317(5) 0.83197(3) 0.937698(15) 0.02314(12) Uani 1 1 d . . .
Ru4B Ru 0.81434(5) 0.86651(3) 0.856324(16) 0.02535(13) Uani 1 1 d . . .
S1B S 1.03026(14) 0.80081(10) 0.85676(5) 0.0241(3) Uani 1 1 d . . .
Si1B Si 1.3546(2) 0.58780(14) 0.92546(7) 0.0410(4) Uani 1 1 d . . .
Si2B Si 0.9347(2) 1.17070(13) 0.86914(6) 0.0387(4) Uani 1 1 d . . .
O11B O 1.4688(5) 0.8363(4) 0.7616(2) 0.0595(14) Uani 1 1 d . . .
O12B O 1.0618(5) 0.9339(4) 0.74226(16) 0.0465(11) Uani 1 1 d . . .
O13B O 1.3428(6) 1.0851(4) 0.88458(19) 0.0560(13) Uani 1 1 d . . .
O21B O 0.9525(7) 0.4530(4) 0.8332(2) 0.0682(16) Uani 1 1 d . . .
O22B O 0.9577(6) 0.6714(4) 0.72098(18) 0.0545(13) Uani 1 1 d . . .
O23B O 1.3423(7) 0.5429(5) 0.7625(2) 0.0700(16) Uani 1 1 d . . .
O31B O 1.2393(6) 0.8669(4) 1.00275(19) 0.0537(12) Uani 1 1 d . . .
O32B O 0.8817(6) 0.5922(3) 0.93374(19) 0.0547(13) Uani 1 1 d . . .
O33B O 0.7682(5) 0.8861(4) 1.01433(17) 0.0490(12) Uani 1 1 d . . .
O41B O 0.6679(6) 0.6399(4) 0.82695(19) 0.0594(14) Uani 1 1 d . . .
O42B O 0.7573(5) 0.9324(4) 0.75542(18) 0.0575(14) Uani 1 1 d . . .
O43B O 0.5787(5) 0.9466(4) 0.9086(2) 0.0618(14) Uani 1 1 d . . .
C1B C 1.3003(6) 0.7613(4) 0.8665(2) 0.0299(13) Uani 1 1 d . . .
C2B C 1.2965(7) 0.6790(5) 0.8851(2) 0.0356(14) Uani 1 1 d . . .
C3B C 0.9401(6) 1.0427(4) 0.8908(2) 0.0314(13) Uani 1 1 d . . .
C4B C 0.9603(6) 0.9755(4) 0.9174(2) 0.0260(12) Uani 1 1 d . . .
C5B C 1.5215(9) 0.6557(9) 0.9601(4) 0.082(3) Uani 1 1 d . . .
H5B1 H 1.5537 0.6121 0.9834 0.123 Uiso 1 1 calc R . .
H5B2 H 1.5090 0.7258 0.9782 0.123 Uiso 1 1 calc R . .
H5B3 H 1.5898 0.6651 0.9368 0.123 Uiso 1 1 calc R . .
C6B C 1.3740(13) 0.4598(7) 0.8864(4) 0.089(3) Uani 1 1 d . . .
H6B1 H 1.3989 0.4093 0.9075 0.133 Uiso 1 1 calc R . .
H6B2 H 1.4465 0.4719 0.8650 0.133 Uiso 1 1 calc R . .
H6B3 H 1.2868 0.4302 0.8660 0.133 Uiso 1 1 calc R . .
C7B C 1.2265(9) 0.5630(6) 0.9685(3) 0.058(2) Uani 1 1 d . . .
H7B1 H 1.2523 0.5079 0.9867 0.086 Uiso 1 1 calc R . .
H7B2 H 1.1355 0.5386 0.9498 0.086 Uiso 1 1 calc R . .
H7B3 H 1.2236 0.6292 0.9918 0.086 Uiso 1 1 calc R . .
C8B C 1.0368(8) 1.1758(5) 0.8164(3) 0.0503(18) Uani 1 1 d . . .
H8B1 H 1.1336 1.1726 0.8271 0.075 Uiso 1 1 calc R . .
H8B2 H 1.0296 1.2426 0.8042 0.075 Uiso 1 1 calc R . .
H8B3 H 1.0015 1.1149 0.7899 0.075 Uiso 1 1 calc R . .
C9B C 0.7552(9) 1.1862(7) 0.8522(4) 0.070(2) Uani 1 1 d . . .
H9B1 H 0.7524 1.2521 0.8389 0.105 Uiso 1 1 calc R . .
H9B2 H 0.7056 1.1898 0.8815 0.105 Uiso 1 1 calc R . .
H9B3 H 0.7117 1.1249 0.8271 0.105 Uiso 1 1 calc R . .
C10B C 1.0122(11) 1.2775(5) 0.9216(3) 0.070(3) Uani 1 1 d . . .
H10D H 1.1037 1.2634 0.9333 0.104 Uiso 1 1 calc R . .
H10E H 0.9533 1.2790 0.9485 0.104 Uiso 1 1 calc R . .
H10F H 1.0204 1.3467 0.9108 0.104 Uiso 1 1 calc R . .
C11B C 1.3831(7) 0.8484(5) 0.7858(2) 0.0353(14) Uani 1 1 d . . .
C12B C 1.1276(6) 0.9113(4) 0.7728(2) 0.0327(14) Uani 1 1 d . . .
C13B C 1.3005(6) 1.0019(5) 0.8624(2) 0.0350(14) Uani 1 1 d . . .
C21B C 1.0193(8) 0.5277(5) 0.8284(2) 0.0441(16) Uani 1 1 d . . .
C22B C 1.0219(7) 0.6638(4) 0.7562(2) 0.0345(14) Uani 1 1 d . . .
C23B C 1.2594(8) 0.5832(5) 0.7806(2) 0.0432(16) Uani 1 1 d . . .
C31B C 1.1361(7) 0.8526(4) 0.9791(2) 0.0326(14) Uani 1 1 d . . .
C32B C 0.9162(6) 0.6813(5) 0.9366(2) 0.0338(14) Uani 1 1 d . . .
C33B C 0.8442(6) 0.8663(4) 0.9867(2) 0.0322(13) Uani 1 1 d . . .
C41B C 0.7222(7) 0.7273(5) 0.8382(2) 0.0395(15) Uani 1 1 d . . .
C42B C 0.7800(7) 0.9091(5) 0.7928(2) 0.0393(15) Uani 1 1 d . . .
C43B C 0.6626(7) 0.9152(5) 0.8870(2) 0.0393(15) Uani 1 1 d . . .

loop_
_atom_site_aniso_label
_atom_site_aniso_U_11
_atom_site_aniso_U_22
_atom_site_aniso_U_33
_atom_site_aniso_U_23
_atom_site_aniso_U_13
_atom_site_aniso_U_12
Ru1A 0.0228(3) 0.0217(2) 0.0219(2) 0.00152(17) 0.00437(19) 0.00441(18)
Ru2A 0.0281(3) 0.0210(2) 0.0219(2) 0.00511(17) 0.0004(2) 0.00494(18)
Ru3A 0.0207(3) 0.0216(2) 0.0233(2) 0.00423(17) 0.00482(19) 0.00407(17)
Ru4A 0.0253(3) 0.0192(2) 0.0211(2) 0.00078(17) 0.00069(19) 0.00277(18)
S1A 0.0244(7) 0.0193(6) 0.0207(6) 0.0031(5) 0.0037(6) 0.0048(5)
Si1A 0.0296(10) 0.0353(8) 0.0338(9) 0.0100(7) 0.0044(7) -0.0017(7)
Si2A 0.0287(10) 0.0398(9) 0.0407(9) 0.0176(7) 0.0093(8) 0.0021(7)
O11A 0.055(3) 0.037(2) 0.059(3) -0.009(2) 0.008(3) 0.017(2)
O12A 0.082(4) 0.049(3) 0.038(3) 0.020(2) 0.001(3) 0.007(3)
O13A 0.023(3) 0.049(3) 0.080(4) -0.009(2) 0.007(3) 0.000(2)
O21A 0.081(4) 0.059(3) 0.043(3) 0.017(2) 0.032(3) 0.002(3)
O22A 0.044(4) 0.074(3) 0.061(3) 0.022(3) -0.029(3) -0.007(3)
O23A 0.095(5) 0.032(3) 0.073(4) 0.012(2) 0.002(3) 0.026(3)
O31A 0.041(3) 0.069(3) 0.040(3) -0.018(2) -0.009(3) -0.003(2)
O32A 0.077(4) 0.063(3) 0.055(3) 0.024(3) 0.038(3) 0.010(3)
O33A 0.072(4) 0.043(3) 0.071(3) 0.003(2) 0.006(3) 0.036(3)
O41A 0.089(4) 0.067(3) 0.028(3) 0.018(2) 0.013(3) 0.013(3)
O42A 0.073(4) 0.027(2) 0.054(3) -0.005(2) 0.011(3) 0.012(2)
O43A 0.034(3) 0.052(3) 0.070(3) -0.003(2) -0.009(3) 0.012(2)
C1A 0.027(3) 0.027(3) 0.019(3) 0.002(2) -0.001(2) 0.005(2)
C2A 0.034(4) 0.031(3) 0.025(3) 0.008(2) 0.002(3) 0.005(3)
C3A 0.037(4) 0.027(3) 0.025(3) 0.004(2) -0.001(3) 0.009(3)
C4A 0.028(4) 0.025(3) 0.026(3) 0.007(2) 0.004(3) 0.004(2)
C5A 0.054(6) 0.096(6) 0.051(5) 0.011(4) 0.003(4) -0.023(5)
C6A 0.049(5) 0.038(3) 0.071(5) 0.022(3) 0.018(4) 0.005(3)
C7A 0.044(4) 0.052(4) 0.085(6) 0.034(4) 0.026(4) 0.014(3)
C8A 0.177(13) 0.045(5) 0.188(13) 0.016(6) 0.122(12) -0.023(6)
C9A 0.049(6) 0.245(16) 0.165(12) 0.156(13) 0.049(7) 0.052(8)
C10A 0.095(8) 0.179(11) 0.041(5) 0.028(6) 0.015(5) -0.057(8)
C11A 0.029(4) 0.038(3) 0.029(3) -0.001(3) 0.001(3) 0.002(3)
C12A 0.035(4) 0.024(3) 0.041(4) 0.002(3) 0.005(3) -0.001(2)
C13A 0.031(4) 0.029(3) 0.040(3) -0.004(3) 0.011(3) 0.008(3)
C21A 0.047(4) 0.028(3) 0.033(3) 0.013(2) 0.000(3) 0.000(3)
C22A 0.046(5) 0.035(3) 0.031(3) 0.011(3) -0.004(3) 0.007(3)
C23A 0.047(4) 0.042(4) 0.035(3) 0.012(3) 0.001(3) 0.015(3)
C31A 0.033(4) 0.038(3) 0.039(4) 0.012(3) 0.014(3) 0.012(3)
C32A 0.038(4) 0.028(3) 0.037(3) -0.002(3) 0.012(3) 0.007(3)
C33A 0.034(4) 0.038(3) 0.039(3) 0.011(3) 0.003(3) 0.007(3)
C41A 0.040(4) 0.028(3) 0.040(4) -0.001(3) -0.004(3) 0.009(3)
C42A 0.030(4) 0.033(3) 0.031(3) 0.001(3) -0.001(3) -0.001(3)
C43A 0.044(5) 0.024(3) 0.033(3) 0.001(2) 0.003(3) 0.007(3)
Ru1B 0.0259(3) 0.0256(2) 0.0238(2) 0.00634(18) 0.0038(2) 0.00123(19)
Ru2B 0.0342(3) 0.0227(2) 0.0233(2) 0.00151(18) 0.0034(2) 0.00260(19)
Ru3B 0.0259(3) 0.0237(2) 0.0195(2) 0.00497(17) 0.00136(19) 0.00213(18)
Ru4B 0.0242(3) 0.0268(2) 0.0236(2) 0.00543(18) -0.0024(2) 0.00037(19)
S1B 0.0271(8) 0.0241(6) 0.0205(6) 0.0044(5) 0.0032(6) 0.0006(5)
Si1B 0.0432(11) 0.0414(9) 0.0444(10) 0.0189(8) 0.0044(9) 0.0137(8)
Si2B 0.0529(12) 0.0278(8) 0.0363(9) 0.0103(7) -0.0002(8) 0.0066(8)
O11B 0.042(3) 0.084(4) 0.057(3) 0.017(3) 0.022(3) 0.011(3)
O12B 0.048(3) 0.063(3) 0.032(2) 0.022(2) 0.000(2) 0.007(2)
O13B 0.059(4) 0.037(3) 0.065(3) -0.002(2) 0.000(3) -0.002(2)
O21B 0.092(5) 0.030(3) 0.081(4) 0.015(2) 0.019(3) -0.010(3)
O22B 0.063(4) 0.046(3) 0.046(3) 0.009(2) -0.020(3) -0.007(2)
O23B 0.079(4) 0.086(4) 0.047(3) -0.010(3) 0.022(3) 0.040(3)
O31B 0.040(3) 0.062(3) 0.053(3) 0.003(2) -0.017(3) 0.011(2)
O32B 0.072(4) 0.025(2) 0.069(3) 0.014(2) 0.013(3) 0.000(2)
O33B 0.046(3) 0.057(3) 0.039(3) -0.002(2) 0.017(3) -0.003(2)
O41B 0.066(4) 0.045(3) 0.056(3) 0.006(2) -0.007(3) -0.021(3)
O42B 0.046(3) 0.085(4) 0.043(3) 0.036(3) -0.014(2) -0.005(3)
O43B 0.034(3) 0.076(4) 0.071(4) -0.005(3) 0.004(3) 0.016(3)
C1B 0.033(4) 0.034(3) 0.022(3) 0.003(2) 0.005(3) 0.006(3)
C2B 0.042(4) 0.031(3) 0.033(3) 0.005(3) 0.003(3) 0.005(3)
C3B 0.032(4) 0.028(3) 0.031(3) 0.002(2) -0.002(3) 0.000(2)
C4B 0.023(3) 0.025(3) 0.028(3) 0.001(2) 0.001(2) 0.000(2)
C5B 0.049(5) 0.115(8) 0.094(7) 0.060(6) -0.005(5) 0.014(5)
C6B 0.140(10) 0.069(6) 0.078(6) 0.029(5) 0.036(6) 0.059(6)
C7B 0.067(5) 0.055(4) 0.060(5) 0.022(4) 0.017(4) 0.019(4)
C8B 0.064(5) 0.044(4) 0.045(4) 0.019(3) 0.001(4) 0.003(3)
C9B 0.066(6) 0.059(5) 0.096(7) 0.039(5) 0.008(5) 0.025(4)
C10B 0.137(9) 0.027(3) 0.042(4) 0.009(3) 0.002(5) -0.001(4)
C11B 0.032(4) 0.036(3) 0.037(3) 0.010(3) 0.003(3) 0.002(3)
C12B 0.035(4) 0.034(3) 0.034(3) 0.013(3) 0.017(3) 0.004(3)
C13B 0.032(4) 0.033(3) 0.043(3) 0.011(3) 0.006(3) 0.007(3)
C21B 0.060(5) 0.035(4) 0.037(3) 0.005(3) 0.009(3) 0.006(3)
C22B 0.044(4) 0.026(3) 0.029(3) -0.003(2) 0.002(3) -0.001(3)
C23B 0.048(4) 0.049(4) 0.032(3) 0.006(3) 0.005(3) 0.008(3)
C31B 0.041(4) 0.028(3) 0.031(3) 0.007(2) 0.003(3) 0.008(3)
C32B 0.034(4) 0.044(4) 0.024(3) 0.011(3) 0.000(3) 0.005(3)
C33B 0.033(4) 0.033(3) 0.029(3) 0.006(2) 0.000(3) -0.003(3)
C41B 0.038(4) 0.041(4) 0.037(3) 0.009(3) 0.000(3) -0.004(3)
C42B 0.027(4) 0.041(3) 0.046(4) 0.008(3) -0.005(3) -0.002(3)
C43B 0.029(4) 0.046(4) 0.037(3) -0.001(3) -0.007(3) 0.001(3)

loop_
_atom_type_symbol
_atom_type_description
_atom_type_scat_dispersion_real
_atom_type_scat_dispersion_imag
_atom_type_scat_source
C C 0.0033 0.0016 'International Tables Vol C Tables 4.2.6.8 and 6.1.1.4'
H H 0.0000 0.0000 'International Tables Vol C Tables 4.2.6.8 and 6.1.1.4'
O O 0.0106 0.0060 'International Tables Vol C Tables 4.2.6.8 and 6.1.1.4'
S S 0.1246 0.1234 'International Tables Vol C Tables 4.2.6.8 and 6.1.1.4'
Si Si 0.0817 0.0704 'International Tables Vol C Tables 4.2.6.8 and 6.1.1.4'
Ru Ru -1.2594 0.8363 'International Tables Vol C Tables 4.2.6.8 and 6.1.1.4'

loop_
_geom_angle_atom_site_label_1
_geom_angle_atom_site_label_2
_geom_angle_atom_site_label_3
_geom_angle
_geom_angle_site_symmetry_1
_geom_angle_site_symmetry_3
_geom_angle_publ_flag
C11A Ru1A C12A 99.3(2) . . ?
C11A Ru1A C13A 92.3(2) . . ?
C12A Ru1A C13A 96.6(3) . . ?
C11A Ru1A C1A 91.1(2) . . ?
C12A Ru1A C1A 101.9(2) . . ?
C13A Ru1A C1A 160.3(2) . . ?
C11A Ru1A S1A 155.88(17) . . ?
C12A Ru1A S1A 103.91(18) . . ?
C13A Ru1A S1A 91.31(17) . . ?
C1A Ru1A S1A 78.00(15) . . ?
C11A Ru1A Ru2A 101.01(17) . . ?
C12A Ru1A Ru2A 149.39(19) . . ?
C13A Ru1A Ru2A 105.11(18) . . ?
C1A Ru1A Ru2A 55.25(14) . . ?
S1A Ru1A Ru2A 55.10(3) . . ?
C22A Ru2A C23A 93.4(3) . . ?
C22A Ru2A C21A 96.9(3) . . ?
C23A Ru2A C21A 96.7(2) . . ?
C22A Ru2A C1A 138.6(2) . . ?
C23A Ru2A C1A 91.8(2) . . ?
C21A Ru2A C1A 123.2(2) . . ?
C22A Ru2A S1A 88.06(17) . . ?
C23A Ru2A S1A 158.12(19) . . ?
C21A Ru2A S1A 104.83(17) . . ?
C1A Ru2A S1A 73.18(13) . . ?
C22A Ru2A C2A 169.3(2) . . ?
C23A Ru2A C2A 85.9(2) . . ?
C21A Ru2A C2A 93.8(2) . . ?
C1A Ru2A C2A 30.93(19) . . ?
S1A Ru2A C2A 88.73(13) . . ?
C22A Ru2A Ru1A 92.53(18) . . ?
C23A Ru2A Ru1A 102.94(19) . . ?
C21A Ru2A Ru1A 157.66(17) . . ?
C1A Ru2A Ru1A 46.43(14) . . ?
S1A Ru2A Ru1A 55.17(3) . . ?
C2A Ru2A Ru1A 77.28(13) . . ?
C33A Ru3A C32A 91.9(2) . . ?
C33A Ru3A C31A 99.1(3) . . ?
C32A Ru3A C31A 96.7(3) . . ?
C33A Ru3A C4A 90.5(2) . . ?
C32A Ru3A C4A 160.2(3) . . ?
C31A Ru3A C4A 102.4(2) . . ?
C33A Ru3A S1A 156.5(2) . . ?
C32A Ru3A S1A 93.67(18) . . ?
C31A Ru3A S1A 102.85(17) . . ?
C4A Ru3A S1A 76.83(15) . . ?
C33A Ru3A Ru4A 101.3(2) . . ?
C32A Ru3A Ru4A 104.8(2) . . ?
C31A Ru3A Ru4A 149.66(17) . . ?
C4A Ru3A Ru4A 55.44(16) . . ?
S1A Ru3A Ru4A 55.27(3) . . ?
C41A Ru4A C42A 92.1(2) . . ?
C41A Ru4A C43A 94.5(3) . . ?
C42A Ru4A C43A 97.7(2) . . ?
C41A Ru4A C4A 139.9(2) . . ?
C42A Ru4A C4A 92.3(2) . . ?
C43A Ru4A C4A 124.2(2) . . ?
C41A Ru4A S1A 89.70(18) . . ?
C42A Ru4A S1A 156.62(19) . . ?
C43A Ru4A S1A 105.38(17) . . ?
C4A Ru4A S1A 71.76(13) . . ?
C41A Ru4A C3A 170.4(2) . . ?
C42A Ru4A C3A 87.4(2) . . ?
C43A Ru4A C3A 95.1(2) . . ?
C4A Ru4A C3A 30.6(2) . . ?
S1A Ru4A C3A 86.97(14) . . ?
C41A Ru4A Ru3A 93.9(2) . . ?
C42A Ru4A Ru3A 101.64(19) . . ?
C43A Ru4A Ru3A 158.59(17) . . ?
C4A Ru4A Ru3A 46.30(14) . . ?
S1A Ru4A Ru3A 54.98(3) . . ?
C3A Ru4A Ru3A 76.87(15) . . ?
Ru2A S1A Ru3A 133.18(6) . . ?
Ru2A S1A Ru1A 69.73(4) . . ?
Ru3A S1A Ru1A 131.74(6) . . ?
Ru2A S1A Ru4A 135.41(6) . . ?
Ru3A S1A Ru4A 69.75(4) . . ?
Ru1A S1A Ru4A 128.78(6) . . ?
C7A Si1A C2A 109.6(3) . . ?
C7A Si1A C6A 111.9(3) . . ?
C2A Si1A C6A 108.1(3) . . ?
C7A Si1A C5A 110.4(4) . . ?
C2A Si1A C5A 105.9(3) . . ?
C6A Si1A C5A 110.8(4) . . ?
C9A Si2A C8A 110.7(8) . . ?
C9A Si2A C3A 112.0(3) . . ?
C8A Si2A C3A 107.6(4) . . ?
C9A Si2A C10A 110.8(7) . . ?
C8A Si2A C10A 108.3(7) . . ?
C3A Si2A C10A 107.4(3) . . ?
C2A C1A Ru1A 158.2(5) . . ?
C2A C1A Ru2A 80.4(4) . . ?
Ru1A C1A Ru2A 78.32(19) . . ?
C1A C2A Si1A 159.4(5) . . ?
C1A C2A Ru2A 68.6(4) . . ?
Si1A C2A Ru2A 131.5(3) . . ?
C4A C3A Si2A 155.3(5) . . ?
C4A C3A Ru4A 69.2(3) . . ?
Si2A C3A Ru4A 134.3(3) . . ?
C3A C4A Ru3A 157.9(5) . . ?
C3A C4A Ru4A 80.2(4) . . ?
Ru3A C4A Ru4A 78.26(17) . . ?
O11A C11A Ru1A 177.3(5) . . ?
O12A C12A Ru1A 177.5(6) . . ?
O13A C13A Ru1A 176.1(6) . . ?
O21A C21A Ru2A 176.3(6) . . ?
O22A C22A Ru2A 176.8(5) . . ?
O23A C23A Ru2A 177.7(6) . . ?
O31A C31A Ru3A 178.6(5) . . ?
O32A C32A Ru3A 177.1(6) . . ?
O33A C33A Ru3A 178.5(6) . . ?
O41A C41A Ru4A 178.0(6) . . ?
O42A C42A Ru4A 178.1(6) . . ?
O43A C43A Ru4A 175.5(5) . . ?
C11B Ru1B C13B 98.4(3) . . ?
C11B Ru1B C12B 92.1(2) . . ?
C13B Ru1B C12B 95.7(2) . . ?
C11B Ru1B C1B 91.7(2) . . ?
C13B Ru1B C1B 104.4(2) . . ?
C12B Ru1B C1B 158.8(3) . . ?
C11B Ru1B S1B 155.28(19) . . ?
C13B Ru1B S1B 105.77(18) . . ?
C12B Ru1B S1B 90.48(17) . . ?
C1B Ru1B S1B 77.66(17) . . ?
C11B Ru1B Ru2B 100.03(18) . . ?
C13B Ru1B Ru2B 152.67(17) . . ?
C12B Ru1B Ru2B 103.56(18) . . ?
C1B Ru1B Ru2B 55.24(17) . . ?
S1B Ru1B Ru2B 55.56(3) . . ?
C22B Ru2B C23B 93.2(3) . . ?
C22B Ru2B C21B 97.2(3) . . ?
C23B Ru2B C21B 96.8(3) . . ?
C22B Ru2B C1B 135.9(2) . . ?
C23B Ru2B C1B 90.0(3) . . ?
C21B Ru2B C1B 126.0(2) . . ?
C22B Ru2B S1B 89.29(18) . . ?
C23B Ru2B S1B 157.5(2) . . ?
C21B Ru2B S1B 105.0(2) . . ?
C1B Ru2B S1B 72.99(15) . . ?
C22B Ru2B C2B 166.3(2) . . ?
C23B Ru2B C2B 84.4(3) . . ?
C21B Ru2B C2B 96.5(3) . . ?
C1B Ru2B C2B 30.9(2) . . ?
S1B Ru2B C2B 87.88(15) . . ?
C22B Ru2B Ru1B 89.79(17) . . ?
C23B Ru2B Ru1B 102.3(2) . . ?
C21B Ru2B Ru1B 159.26(19) . . ?
C1B Ru2B Ru1B 46.81(14) . . ?
S1B Ru2B Ru1B 55.38(3) . . ?
C2B Ru2B Ru1B 77.55(14) . . ?
C33B Ru3B C32B 91.7(2) . . ?
C33B Ru3B C31B 99.6(3) . . ?
C32B Ru3B C31B 97.4(2) . . ?
C33B Ru3B C4B 91.2(2) . . ?
C32B Ru3B C4B 159.1(2) . . ?
C31B Ru3B C4B 102.5(2) . . ?
C33B Ru3B S1B 156.34(18) . . ?
C32B Ru3B S1B 91.91(17) . . ?
C31B Ru3B S1B 103.06(18) . . ?
C4B Ru3B S1B 77.52(15) . . ?
C33B Ru3B Ru4B 101.00(18) . . ?
C32B Ru3B Ru4B 104.09(18) . . ?
C31B Ru3B Ru4B 149.55(16) . . ?
C4B Ru3B Ru4B 55.08(16) . . ?
S1B Ru3B Ru4B 55.49(4) . . ?
C41B Ru4B C43B 92.2(3) . . ?
C41B Ru4B C42B 97.0(3) . . ?
C43B Ru4B C42B 99.6(3) . . ?
C41B Ru4B C4B 142.2(2) . . ?
C43B Ru4B C4B 89.4(2) . . ?
C42B Ru4B C4B 120.0(2) . . ?
C41B Ru4B S1B 90.3(2) . . ?
C43B Ru4B S1B 153.42(19) . . ?
C42B Ru4B S1B 106.4(2) . . ?
C4B Ru4B S1B 72.78(14) . . ?
C41B Ru4B C3B 172.5(2) . . ?
C43B Ru4B C3B 86.3(2) . . ?
C42B Ru4B C3B 90.5(2) . . ?
C4B Ru4B C3B 30.56(19) . . ?
S1B Ru4B C3B 87.80(15) . . ?
C41B Ru4B Ru3B 95.74(19) . . ?
C43B Ru4B Ru3B 98.32(19) . . ?
C42B Ru4B Ru3B 157.58(19) . . ?
C4B Ru4B Ru3B 46.79(13) . . ?
S1B Ru4B Ru3B 55.10(3) . . ?
C3B Ru4B Ru3B 77.24(13) . . ?
Ru3B S1B Ru1B 131.70(6) . . ?
Ru3B S1B Ru4B 69.41(4) . . ?
Ru1B S1B Ru4B 130.11(5) . . ?
Ru3B S1B Ru2B 130.16(5) . . ?
Ru1B S1B Ru2B 69.05(4) . . ?
Ru4B S1B Ru2B 138.48(6) . . ?
C7B Si1B C6B 109.2(4) . . ?
C7B Si1B C2B 110.1(3) . . ?
C6B Si1B C2B 108.8(3) . . ?
C7B Si1B C5B 110.5(4) . . ?
C6B Si1B C5B 111.7(5) . . ?
C2B Si1B C5B 106.6(3) . . ?
C9B Si2B C3B 109.3(3) . . ?
C9B Si2B C8B 111.2(4) . . ?
C3B Si2B C8B 110.2(3) . . ?
C9B Si2B C10B 109.9(5) . . ?
C3B Si2B C10B 106.6(3) . . ?
C8B Si2B C10B 109.5(4) . . ?
C2B C1B Ru1B 157.5(5) . . ?
C2B C1B Ru2B 80.3(4) . . ?
Ru1B C1B Ru2B 78.0(2) . . ?
C1B C2B Si1B 157.4(6) . . ?
C1B C2B Ru2B 68.8(4) . . ?
Si1B C2B Ru2B 133.2(3) . . ?
C4B C3B Si2B 162.0(5) . . ?
C4B C3B Ru4B 67.5(3) . . ?
Si2B C3B Ru4B 129.8(3) . . ?
C3B C4B Ru3B 159.3(5) . . ?
C3B C4B Ru4B 81.9(4) . . ?
Ru3B C4B Ru4B 78.13(18) . . ?
O11B C11B Ru1B 177.0(6) . . ?
O12B C12B Ru1B 176.0(6) . . ?
O13B C13B Ru1B 178.2(6) . . ?
O21B C21B Ru2B 175.4(6) . . ?
O22B C22B Ru2B 178.7(5) . . ?
O23B C23B Ru2B 176.4(7) . . ?
O31B C31B Ru3B 178.0(5) . . ?
O32B C32B Ru3B 175.7(6) . . ?
O33B C33B Ru3B 176.8(5) . . ?
O41B C41B Ru4B 178.4(6) . . ?
O42B C42B Ru4B 178.5(6) . . ?
O43B C43B Ru4B 174.7(6) . . ?

loop_
_geom_bond_atom_site_label_1
_geom_bond_atom_site_label_2
_geom_bond_distance
_geom_bond_site_symmetry_2
_geom_bond_publ_flag
Ru1A C11A 1.888(6) . ?
Ru1A C12A 1.921(6) . ?
Ru1A C13A 1.925(7) . ?
Ru1A C1A 2.008(6) . ?
Ru1A S1A 2.3750(13) . ?
Ru1A Ru2A 2.7140(6) . ?
Ru2A C22A 1.866(8) . ?
Ru2A C23A 1.906(6) . ?
Ru2A C21A 1.939(6) . ?
Ru2A C1A 2.277(5) . ?
Ru2A S1A 2.3730(12) . ?
Ru2A C2A 2.411(6) . ?
Ru3A C33A 1.900(6) . ?
Ru3A C32A 1.930(6) . ?
Ru3A C31A 1.931(7) . ?
Ru3A C4A 2.008(5) . ?
Ru3A S1A 2.3735(13) . ?
Ru3A Ru4A 2.7190(7) . ?
Ru4A C41A 1.879(7) . ?
Ru4A C42A 1.894(6) . ?
Ru4A C43A 1.940(7) . ?
Ru4A C4A 2.287(5) . ?
Ru4A S1A 2.3818(14) . ?
Ru4A C3A 2.411(5) . ?
Si1A C7A 1.839(7) . ?
Si1A C2A 1.839(6) . ?
Si1A C6A 1.858(6) . ?
Si1A C5A 1.861(8) . ?
Si2A C9A 1.822(9) . ?
Si2A C8A 1.839(10) . ?
Si2A C3A 1.847(6) . ?
Si2A C10A 1.856(9) . ?
O11A C11A 1.156(7) . ?
O12A C12A 1.135(7) . ?
O13A C13A 1.133(8) . ?
O21A C21A 1.134(7) . ?
O22A C22A 1.151(8) . ?
O23A C23A 1.143(8) . ?
O31A C31A 1.125(8) . ?
O32A C32A 1.134(7) . ?
O33A C33A 1.131(7) . ?
O41A C41A 1.140(7) . ?
O42A C42A 1.153(7) . ?
O43A C43A 1.135(8) . ?
C1A C2A 1.257(8) . ?
C3A C4A 1.247(8) . ?
Ru1B C11B 1.885(6) . ?
Ru1B C13B 1.920(7) . ?
Ru1B C12B 1.933(6) . ?
Ru1B C1B 2.012(5) . ?
Ru1B S1B 2.3780(14) . ?
Ru1B Ru2B 2.6986(7) . ?
Ru2B C22B 1.874(6) . ?
Ru2B C23B 1.908(7) . ?
Ru2B C21B 1.941(7) . ?
Ru2B C1B 2.267(6) . ?
Ru2B S1B 2.3832(14) . ?
Ru2B C2B 2.397(6) . ?
Ru3B C33B 1.899(6) . ?
Ru3B C32B 1.923(6) . ?
Ru3B C31B 1.929(7) . ?
Ru3B C4B 2.016(5) . ?
Ru3B S1B 2.3710(13) . ?
Ru3B Ru4B 2.7064(6) . ?
Ru4B C41B 1.863(7) . ?
Ru4B C43B 1.901(7) . ?
Ru4B C42B 1.940(6) . ?
Ru4B C4B 2.268(6) . ?
Ru4B S1B 2.3822(15) . ?
Ru4B C3B 2.430(6) . ?
Si1B C7B 1.843(7) . ?
Si1B C6B 1.846(9) . ?
Si1B C2B 1.854(6) . ?
Si1B C5B 1.859(10) . ?
Si2B C9B 1.832(9) . ?
Si2B C3B 1.845(5) . ?
Si2B C8B 1.847(7) . ?
Si2B C10B 1.852(8) . ?
O11B C11B 1.131(8) . ?
O12B C12B 1.120(7) . ?
O13B C13B 1.145(8) . ?
O21B C21B 1.126(8) . ?
O22B C22B 1.139(7) . ?
O23B C23B 1.126(8) . ?
O31B C31B 1.135(8) . ?
O32B C32B 1.138(7) . ?
O33B C33B 1.135(7) . ?
O41B C41B 1.157(8) . ?
O42B C42B 1.135(7) . ?
O43B C43B 1.135(8) . ?
C1B C2B 1.247(8) . ?
C3B C4B 1.248(8) . ?
